data_7062486
loop_
_publ_author_name
'Dutta, Kartik'
'Agrawal, Richa'
'Wadawale, A. P.'
'Gamre, Sunita'
'Mula, Soumyaditya'

_publ_section_title
;
 Synthesis of dual state emissive \b-carboline boron complexes
;
_journal_issue 24
_journal_name_full 'New Journal of Chemistry'
_journal_page_first 11371
_journal_page_last 11375
_journal_paper_doi 10.1039/D3NJ01607B
_journal_volume 47
_journal_year 2023
_chemical_formula_sum 'C30 H22 B N3 O2'
_chemical_formula_weight 467.31
_space_group_crystal_system monoclinic
_space_group_IT_number 15
_space_group_name_Hall '-C 2yc'
_space_group_name_H-M_alt 'C 1 2/c 1'
_atom_sites_solution_hydrogens geom
_atom_sites_solution_primary dual
_atom_sites_solution_secondary difmap
_audit_creation_method SHELXL-2017/1
_audit_update_record
;
2023-03-29 deposited with the CCDC.	2023-05-17 downloaded from the CCDC.
;
_cell_angle_alpha 90
_cell_angle_beta 104.9550(10)
_cell_angle_gamma 90
_cell_formula_units_Z 8
_cell_length_a 16.0809(2)
_cell_length_b 9.84330(10)
_cell_length_c 31.2561(3)
_cell_measurement_reflns_used 44061
_cell_measurement_temperature 298(2)
_cell_measurement_theta_max 75.7220
_cell_measurement_theta_min 2.9170
_cell_volume 4779.92(9)
_computing_cell_refinement 'CrysAlisPro 1.171.40.57a (Rigaku OD, 2019)'
_computing_data_collection 'CrysAlisPro 1.171.40.57a (Rigaku OD, 2019)'
_computing_data_reduction 'CrysAlisPro 1.171.40.57a (Rigaku OD, 2019)'
_computing_molecular_graphics 'ORTEP-3 for windows'
_computing_publication_material 'WinGX 2021.3'
_computing_structure_refinement 'SHELXL-2017/1 (Sheldrick, 2017)'
_computing_structure_solution 'SHELXT 2018/2 (Sheldrick, 2018)'
_diffrn_ambient_temperature 298(2)
_diffrn_detector 'Hybrid Pixel Array Detector'
_diffrn_detector_area_resol_mean 10.0000
_diffrn_detector_type HyPix
_diffrn_measured_fraction_theta_full 0.999
_diffrn_measured_fraction_theta_max 0.993
_diffrn_measurement_details
;
List of Runs (angles in degrees, time in seconds):

  # Type    Start    End  Width  t~exp~   \w     \q     \k     \f   Frames
#--------------------------------------------------------------------------
  1  \w    -12.00  14.00   0.50    0.50    --   48.17 -43.00  22.00   52
  2  \w    -25.00  25.00   0.50    0.50    --   48.17 -19.00  30.00  100
  3  \w     36.00 119.00   0.50    0.50    --   48.17  57.00 -30.00  166
  4  \w     97.00 177.00   0.50    2.06    --  107.75  61.00-150.00  160
  5  \w    140.00 166.00   0.50    2.06    --  107.75  77.00 -90.00   52
  6  \w    124.00 149.00   0.50    2.06    --  107.75  77.00-150.00   50
  7  \w     94.00 125.00   0.50    2.06    --  107.75  61.00-120.00   62
  8  \w     95.00 122.00   0.50    2.06    --  107.75  77.00-150.00   54
  9  \w     93.00 178.00   0.50    2.06    --  107.75  61.00 -90.00  170
 10  \w    133.00 159.00   0.50    2.06    --  107.75  45.00   0.00   52
 11  \w    153.00 178.00   0.50    2.06    --  107.75  45.00  30.00   50
 12  \w    151.00 178.00   0.50    2.06    --  107.75  61.00  90.00   54
 13  \w    139.00 171.00   0.50    2.06    --  107.75  77.00 150.00   64
 14  \w    129.00 168.00   0.50    2.06    --  107.75  61.00  60.00   78
 15  \w    107.00 177.00   0.50    2.06    --  107.75  45.00  90.00  140
 16  \w     97.00 137.00   0.50    2.06    --  107.75  43.00 173.00   80
 17  \w     96.00 122.00   0.50    2.06    --  107.75  61.00  90.00   52
 18  \w     92.00 117.00   0.50    2.06    --  107.75  61.00  60.00   50
 19  \w     87.00 156.00   0.50    2.06    --  107.75  77.00 120.00  138
 20  \w     95.00 147.00   0.50    2.06    --  107.75 125.00 150.00  104
 21  \w     96.00 134.00   0.50    2.06    --  107.75  45.00  30.00   76
 22  \w     85.00 159.00   0.50    2.06    --  107.75  77.00 -60.00  148
 23  \w     89.00 170.00   0.50    2.06    --  107.75  68.00 -39.21  162
 24  \w     93.00 162.00   0.50    2.06    --  107.75  67.00-119.31  138
 25  \w     92.00 148.00   0.50    2.06    --  107.75  74.00-111.39  112
 26  \w     96.00 162.00   0.50    2.06    --  107.75  45.00 -60.00  132
 27  \w     96.00 159.00   0.50    2.06    --  107.75 125.00   0.00  126
 28  \w     87.00 112.00   0.50    2.06    --  107.75  73.00 -70.25   50
 29  \w     84.00 147.00   0.50    2.06    --  107.75  80.00-120.72  126
 30  \w     86.00 112.00   0.50    2.06    --  107.75  77.00 -90.00   52
 31  \w     87.00 147.00   0.50    2.06    --  107.75  77.00 -30.00  120
 32  \w     89.00 132.00   0.50    2.06    --  107.75  77.00 150.00   86
 33  \w     37.00  63.00   0.50    0.50    --   48.17  43.00 173.00   52
 34  \w     36.00  68.00   0.50    2.06    --  107.75 -61.00 150.00   64
 35  \w     57.00  94.00   0.50    2.06    --  107.75 -94.00 150.00   74
 36  \w     77.00 111.00   0.50    2.06    --  107.75-125.00  90.00   68
 37  \w     80.00 106.00   0.50    2.06    --  107.75 -77.00  90.00   52
 38  \w     55.00  81.00   0.50    2.06    --  107.75-125.00 120.00   52
 39  \w     37.00  62.00   0.50    2.06    --  107.75-125.00 150.00   50
 40  \w     36.00  67.00   0.50    2.06    --  107.75-125.00  90.00   62
 41  \w     36.00  74.00   0.50    2.06    --  107.75 -77.00  90.00   76
 42  \w     44.00  71.00   0.50    2.06    --  107.75 -61.00  30.00   54
 43  \w     39.00  79.00   0.50    2.06    --  107.75 -77.00   0.00   80
 44  \w     87.00 112.00   0.50    2.06    --  107.75-125.00 -30.00   50
 45  \w     37.00  75.00   0.50    2.06    --  107.75-125.00 -30.00   76
 46  \w     40.00  95.00   0.50    2.06    --  107.75 -77.00 -90.00  110
 47  \w     41.00  70.00   0.50    2.06    --  107.75 -61.00 -90.00   58
 48  \w     37.00  86.00   0.50    2.06    --  107.75 -94.00-120.00   98
 49  \w     56.00  85.00   0.50    2.06    --  107.75 -94.00-180.00   58
 50  \w     44.00  71.00   0.50    2.06    --  107.75 -61.00-180.00   54
 51  \w     37.00  62.00   0.50    2.06    --  107.75 -77.00-120.00   50
 52  \w     36.00  78.00   0.50    2.06    --  107.75 -94.00-150.00   84
 53  \w     36.00  62.00   0.50    2.06    --  107.75 -61.00-120.00   52
 54  \w     42.00  70.00   0.50    2.06    --  107.75 -61.00 -60.00   56
 55  \w     35.00  60.00   0.50    2.06    --  107.75 -61.00 -30.00   50
 56  \w     40.00  70.00   0.50    2.06    --  107.75 -61.00  90.00   60
 57  \w     35.00 120.00   0.50    0.50    --   48.17  57.00 -90.00  170
 58  \w    -19.00  26.00   0.50    0.50    --   48.17 -19.00 -90.00   90
 59  \w    -48.00  19.00   0.50    0.50    --  -48.17  43.00 173.00  134
 60  \w   -100.00 -56.00   0.50    0.50    --  -48.17 -57.00 -90.00   88
 61  \w    -91.00 -66.00   0.50    2.06    --  -86.25 -72.00-111.44   50
 62  \w    -93.00 -65.00   0.50    2.06    --  -86.25 -77.00-120.00   56
 63  \w    -88.00 -63.00   0.50    2.06    --  -86.25 -77.00 -84.74   50
 64  \w    -90.00 -65.00   0.50    2.06    --  -86.25 -77.00 -90.00   50
 65  \w    -88.00 -63.00   0.50    2.06    --  -86.25 -77.00 -60.00   50
 66  \w    -92.00 -67.00   0.50    2.06    --  -86.25 -73.00 -74.44   50
 67  \w    -88.00 -63.00   0.50    2.06    --  -86.25 -77.00 -30.00   50
 68  \w    -99.00 -74.00   0.50    2.06    --  -86.25 -51.00 -85.08   50
 69  \w   -119.00 -67.00   0.50    0.50    --  -48.17 -43.00  22.00  104
 70  \w   -130.00 -80.00   0.50    2.06    --  -86.25 -43.00  22.00  100
 71  \w   -110.00 -84.00   0.50    0.50    --  -48.17-125.00 150.00   52
 72  \w   -120.00 -74.00   0.50    0.50    --  -48.17-125.00 120.00   92
 73  \w   -120.00 -92.00   0.50    0.50    --  -48.17-125.00  30.00   56
 74  \w   -115.00 -74.00   0.50    0.50    --  -48.17-125.00 -90.00   82
 75  \w   -148.00-123.00   0.50    2.06    --  -86.25 -77.00 -60.00   50
 76  \w   -152.00-127.00   0.50    2.06    --  -86.25 -77.00 -30.00   50
 77  \w    -48.00 -17.00   0.50    2.06    --  -86.25  45.00 -30.00   62
 78  \w    -44.00 -19.00   0.50    2.06    --  -86.25  43.00 173.00   50
;
_diffrn_measurement_device 'four-circle diffractometer'
_diffrn_measurement_device_type 'XtaLAB Synergy, Dualflex, HyPix'
_diffrn_measurement_method '\w scans'
_diffrn_orient_matrix_type 'CrysAlisPro convention (1999,Acta A55,543-557)'
_diffrn_orient_matrix_UB_11 -0.0976269000
_diffrn_orient_matrix_UB_12 -0.0047002000
_diffrn_orient_matrix_UB_13 -0.0353492000
_diffrn_orient_matrix_UB_21 0.0221390000
_diffrn_orient_matrix_UB_22 0.0455725000
_diffrn_orient_matrix_UB_23 -0.0626544000
_diffrn_orient_matrix_UB_31 0.0216974000
_diffrn_orient_matrix_UB_32 -0.0674847000
_diffrn_orient_matrix_UB_33 -0.0399879000
_diffrn_radiation_monochromator mirror
_diffrn_radiation_probe x-ray
_diffrn_radiation_type 'Cu K\a'
_diffrn_radiation_wavelength 1.54184
_diffrn_reflns_av_R_equivalents 0.0831
_diffrn_reflns_av_unetI/netI 0.0346
_diffrn_reflns_Laue_measured_fraction_full 0.999
_diffrn_reflns_Laue_measured_fraction_max 0.993
_diffrn_reflns_limit_h_max 17
_diffrn_reflns_limit_h_min -19
_diffrn_reflns_limit_k_max 12
_diffrn_reflns_limit_k_min -12
_diffrn_reflns_limit_l_max 39
_diffrn_reflns_limit_l_min -39
_diffrn_reflns_number 60396
_diffrn_reflns_point_group_measured_fraction_full 0.999
_diffrn_reflns_point_group_measured_fraction_max 0.993
_diffrn_reflns_theta_full 67.684
_diffrn_reflns_theta_max 77.180
_diffrn_reflns_theta_min 2.927
_diffrn_source 'micro-focus sealed X-ray tube'
_diffrn_source_type 'PhotonJet (Cu) X-ray Source'
_exptl_absorpt_coefficient_mu 0.649
_exptl_absorpt_correction_T_max 1.00000
_exptl_absorpt_correction_T_min 0.32423
_exptl_absorpt_correction_type multi-scan
_exptl_absorpt_process_details
;
CrysAlisPro 1.171.40.57a (Rigaku Oxford Diffraction, 2019)
Empirical absorption correction using spherical harmonics,
 implemented in SCALE3 ABSPACK scaling algorithm.
;
_exptl_crystal_colour yellow
_exptl_crystal_density_diffrn 1.299
_exptl_crystal_description plate
_exptl_crystal_F_000 1952
_exptl_crystal_size_max 0.090
_exptl_crystal_size_mid 0.080
_exptl_crystal_size_min 0.010
_refine_diff_density_max 1.248
_refine_diff_density_min -0.388
_refine_diff_density_rms 0.083
_refine_ls_extinction_method none
_refine_ls_goodness_of_fit_ref 1.060
_refine_ls_hydrogen_treatment constr
_refine_ls_matrix_type full
_refine_ls_number_parameters 326
_refine_ls_number_reflns 5027
_refine_ls_number_restraints 0
_refine_ls_restrained_S_all 1.060
_refine_ls_R_factor_all 0.0824
_refine_ls_R_factor_gt 0.0645
_refine_ls_shift/su_max 0.000
_refine_ls_shift/su_mean 0.000
_refine_ls_structure_factor_coef Fsqd
_refine_ls_weighting_details 'w=1/[\s^2^(Fo^2^)+(0.1557P)^2^+2.8001P] where P=(Fo^2^+2Fc^2^)/3'
_refine_ls_weighting_scheme calc
_refine_ls_wR_factor_gt 0.2004
_refine_ls_wR_factor_ref 0.2299
_reflns_Friedel_coverage 0.000
_reflns_number_gt 4323
_reflns_number_total 5027
_reflns_threshold_expression 'I > 2\s(I)'
_cod_data_source_file d3nj01607b2.cif
_cod_data_source_block kd-sm-04d-4
_cod_depositor_comments 'Adding full bibliography for 7062486.cif.'
_cod_original_sg_symbol_H-M 'C 2/c'
_cod_database_code 7062486
_shelx_shelxl_version_number 2017/1
_shelx_space_group_comment
;
The symmetry employed for this shelxl refinement is uniquely defined
by the following loop, which should always be used as a source of
symmetry information in preference to the above space-group names.
They are only intended as comments.
;
_shelx_estimated_absorpt_t_min 0.944
_shelx_estimated_absorpt_t_max 0.994
_oxdiff_exptl_absorpt_empirical_full_min 0.517
_oxdiff_exptl_absorpt_empirical_full_max 4.496
_oxdiff_exptl_absorpt_empirical_details
;
Empirical correction (ABSPACK) includes:
- Absorption correction using spherical harmonics
- Frame scaling
;
_diffrn_oxdiff_digest_frames
;
01235f2a352a326b0d01f9d4d4b59d5d8b000314f63
;

loop_
_space_group_symop_operation_xyz
'x, y, z'
'-x, y, -z+1/2'
'x+1/2, y+1/2, z'
'-x+1/2, y+1/2, -z+1/2'
'-x, -y, -z'
'x, -y, z-1/2'
'-x+1/2, -y+1/2, -z'
'x+1/2, -y+1/2, z-1/2'

loop_
_atom_site_label
_atom_site_type_symbol
_atom_site_fract_x
_atom_site_fract_y
_atom_site_fract_z
_atom_site_U_iso_or_equiv
_atom_site_adp_type
_atom_site_occupancy
_atom_site_site_symmetry_order
_atom_site_calc_flag
_atom_site_refinement_flags_posn
_atom_site_refinement_flags_adp
_atom_site_refinement_flags_occupancy
_atom_site_disorder_assembly
_atom_site_disorder_group
C1 C 0.40589(12) 0.62173(18) 0.38493(6) 0.0387(4) Uani 1 1 d . . . . .
C2 C 0.47611(12) 0.6264(2) 0.42215(6) 0.0434(4) Uani 1 1 d . . . . .
H2 H 0.513439 0.552575 0.428184 0.052 Uiso 1 1 calc R U . . .
C3 C 0.49199(14) 0.7381(2) 0.45054(7) 0.0515(5) Uani 1 1 d . . . . .
H3 H 0.539553 0.737654 0.474920 0.062 Uiso 1 1 calc R U . . .
C4 C 0.43852(16) 0.8480(2) 0.44294(8) 0.0567(6) Uani 1 1 d . . . . .
H4 H 0.449158 0.922175 0.462020 0.068 Uiso 1 1 calc R U . . .
C5 C 0.36842(17) 0.8476(3) 0.40653(10) 0.0663(7) Uani 1 1 d . . . . .
H5 H 0.331610 0.922029 0.400844 0.080 Uiso 1 1 calc R U . . .
C6 C 0.35280(15) 0.7365(2) 0.37848(8) 0.0571(6) Uani 1 1 d . . . . .
H6 H 0.304918 0.738180 0.354277 0.068 Uiso 1 1 calc R U . . .
C7 C 0.37346(12) 0.52352(19) 0.30000(6) 0.0415(4) Uani 1 1 d . . . . .
C8 C 0.39727(15) 0.6460(2) 0.28461(7) 0.0546(5) Uani 1 1 d . . . . .
H8 H 0.424364 0.711202 0.305005 0.066 Uiso 1 1 calc R U . . .
C9 C 0.38188(19) 0.6742(3) 0.23968(9) 0.0679(7) Uani 1 1 d . . . . .
H9 H 0.398025 0.757698 0.230426 0.082 Uiso 1 1 calc R U . . .
C10 C 0.3429(2) 0.5791(3) 0.20903(8) 0.0753(8) Uani 1 1 d . . . . .
H10 H 0.331965 0.598168 0.178940 0.090 Uiso 1 1 calc R U . . .
C11 C 0.3202(2) 0.4552(3) 0.22301(8) 0.0813(9) Uani 1 1 d . . . . .
H11 H 0.294848 0.389612 0.202311 0.098 Uiso 1 1 calc R U . . .
C12 C 0.3348(2) 0.4278(2) 0.26781(7) 0.0633(6) Uani 1 1 d . . . . .
H12 H 0.318622 0.343965 0.276734 0.076 Uiso 1 1 calc R U . . .
C13 C 0.20941(11) 0.46807(18) 0.34033(6) 0.0392(4) Uani 1 1 d . . . . .
C14 C 0.17372(13) 0.5627(2) 0.30717(7) 0.0487(5) Uani 1 1 d . . . . .
H14 H 0.207819 0.609865 0.292281 0.058 Uiso 1 1 calc R U . . .
C15 C 0.08614(15) 0.5829(3) 0.29754(8) 0.0596(6) Uani 1 1 d . . . . .
H15 H 0.061203 0.645854 0.275839 0.072 Uiso 1 1 calc R U . . .
C16 C 0.03328(15) 0.5126(3) 0.31904(8) 0.0614(6) Uani 1 1 d . . . . .
H16 H -0.025693 0.528780 0.311245 0.074 Uiso 1 1 calc R U . . .
C17 C 0.06782(13) 0.4189(2) 0.35188(7) 0.0513(5) Uani 1 1 d . . . . .
H17 H 0.032889 0.371898 0.366344 0.062 Uiso 1 1 calc R U . . .
C18 C 0.15633(12) 0.39702(19) 0.36261(6) 0.0413(4) Uani 1 1 d . . . . .
C19 C 0.21320(11) 0.31000(18) 0.39421(6) 0.0375(4) Uani 1 1 d . . . . .
C20 C 0.29590(11) 0.33400(16) 0.38836(5) 0.0350(4) Uani 1 1 d . . . . .
C21 C 0.36783(11) 0.26500(17) 0.41333(6) 0.0359(4) Uani 1 1 d . . . . .
C22 C 0.45079(11) 0.28440(17) 0.40274(6) 0.0368(4) Uani 1 1 d . . . . .
C23 C 0.52324(13) 0.2088(2) 0.42305(7) 0.0466(4) Uani 1 1 d . . . . .
H23 H 0.520385 0.145646 0.444745 0.056 Uiso 1 1 calc R U . . .
C24 C 0.59876(14) 0.2270(2) 0.41128(8) 0.0542(5) Uani 1 1 d . . . . .
H24 H 0.647430 0.177011 0.424991 0.065 Uiso 1 1 calc R U . . .
C25 C 0.60175(14) 0.3211(2) 0.37855(8) 0.0548(5) Uani 1 1 d . . . . .
H25 H 0.652337 0.335104 0.369987 0.066 Uiso 1 1 calc R U . . .
C26 C 0.52878(13) 0.3928(2) 0.35916(7) 0.0467(5) Uani 1 1 d . . . . .
H26 H 0.530821 0.454913 0.337025 0.056 Uiso 1 1 calc R U . . .
C27 C 0.20640(12) 0.21612(19) 0.42628(6) 0.0409(4) Uani 1 1 d . . . . .
H27 H 0.153391 0.195172 0.431395 0.049 Uiso 1 1 calc R U . . .
C28 C 0.28207(12) 0.15424(18) 0.45059(6) 0.0390(4) Uani 1 1 d . . . . .
C29 C 0.27814(13) 0.05288(19) 0.48594(6) 0.0424(4) Uani 1 1 d . . . . .
B1 B 0.38023(13) 0.49332(19) 0.35159(6) 0.0356(4) Uani 1 1 d . . . . .
N1 N 0.45427(10) 0.37751(14) 0.37067(5) 0.0374(3) Uani 1 1 d . . . . .
N2 N 0.29498(9) 0.42804(15) 0.35638(5) 0.0374(4) Uani 1 1 d . . . . .
N3 N 0.36090(10) 0.17668(15) 0.44473(5) 0.0382(4) Uani 1 1 d . . . . .
O1 O 0.19654(10) 0.02500(18) 0.48533(6) 0.0618(5) Uani 1 1 d . . . . .
O2 O 0.33925(11) 0.00291(17) 0.51140(6) 0.0609(5) Uani 1 1 d . . . . .
C30 C 0.18350(19) -0.0705(3) 0.51768(9) 0.0677(7) Uani 1 1 d . . . . .
H30A H 0.200466 -0.159450 0.510596 0.102 Uiso 1 1 calc R U . . .
H30B H 0.123772 -0.071516 0.517602 0.102 Uiso 1 1 calc R U . . .
H30C H 0.217551 -0.044337 0.546469 0.102 Uiso 1 1 calc R U . . .

loop_
_atom_site_aniso_label
_atom_site_aniso_U_11
_atom_site_aniso_U_22
_atom_site_aniso_U_33
_atom_site_aniso_U_23
_atom_site_aniso_U_13
_atom_site_aniso_U_12
C1 0.0386(9) 0.0374(8) 0.0423(9) -0.0015(7) 0.0143(7) -0.0047(7)
C2 0.0413(9) 0.0459(10) 0.0443(9) -0.0022(7) 0.0135(7) -0.0046(7)
C3 0.0486(11) 0.0603(12) 0.0456(10) -0.0086(9) 0.0124(8) -0.0160(9)
C4 0.0635(13) 0.0490(11) 0.0634(13) -0.0201(10) 0.0269(10) -0.0151(10)
C5 0.0651(15) 0.0462(12) 0.0844(17) -0.0170(11) 0.0138(12) 0.0080(10)
C6 0.0515(11) 0.0476(11) 0.0647(13) -0.0114(9) 0.0018(9) 0.0063(9)
C7 0.0459(10) 0.0408(9) 0.0398(9) 0.0031(7) 0.0143(7) 0.0000(7)
C8 0.0606(13) 0.0517(11) 0.0516(11) 0.0106(9) 0.0145(9) -0.0088(10)
C9 0.0831(17) 0.0659(15) 0.0582(14) 0.0237(11) 0.0244(12) 0.0022(12)
C10 0.102(2) 0.0862(19) 0.0422(11) 0.0133(11) 0.0261(13) 0.0161(16)
C11 0.128(3) 0.0730(16) 0.0423(12) -0.0104(11) 0.0199(14) -0.0052(17)
C12 0.0987(19) 0.0483(11) 0.0451(11) -0.0054(9) 0.0227(12) -0.0086(11)
C13 0.0364(9) 0.0388(9) 0.0391(9) -0.0018(7) 0.0036(7) -0.0032(7)
C14 0.0460(11) 0.0493(10) 0.0442(10) 0.0069(8) -0.0004(8) -0.0032(8)
C15 0.0497(12) 0.0650(13) 0.0527(12) 0.0100(10) -0.0073(9) 0.0031(10)
C16 0.0367(10) 0.0735(15) 0.0651(14) 0.0054(11) -0.0032(9) 0.0047(10)
C17 0.0391(10) 0.0580(12) 0.0531(11) 0.0011(9) 0.0053(8) -0.0017(8)
C18 0.0381(9) 0.0431(9) 0.0405(9) -0.0026(7) 0.0062(7) -0.0042(7)
C19 0.0359(9) 0.0370(8) 0.0392(9) -0.0039(6) 0.0089(7) -0.0026(6)
C20 0.0376(9) 0.0318(8) 0.0356(8) -0.0020(6) 0.0093(6) -0.0031(6)
C21 0.0394(9) 0.0317(8) 0.0375(8) -0.0009(6) 0.0115(7) -0.0012(6)
C22 0.0393(9) 0.0330(8) 0.0390(8) 0.0011(6) 0.0119(7) 0.0004(6)
C23 0.0455(10) 0.0432(9) 0.0529(11) 0.0085(8) 0.0159(8) 0.0057(8)
C24 0.0424(10) 0.0559(12) 0.0660(13) 0.0108(10) 0.0167(9) 0.0112(9)
C25 0.0436(11) 0.0600(12) 0.0683(13) 0.0083(10) 0.0277(10) 0.0057(9)
C26 0.0472(11) 0.0474(10) 0.0507(10) 0.0066(8) 0.0222(8) 0.0012(8)
C27 0.0388(9) 0.0415(9) 0.0444(9) -0.0006(7) 0.0144(7) -0.0034(7)
C28 0.0424(9) 0.0359(8) 0.0410(9) -0.0008(7) 0.0149(7) -0.0014(7)
C29 0.0469(10) 0.0396(9) 0.0450(9) 0.0017(7) 0.0199(8) 0.0009(7)
B1 0.0379(10) 0.0325(9) 0.0371(9) 0.0017(7) 0.0108(7) -0.0012(7)
N1 0.0396(8) 0.0339(7) 0.0408(8) 0.0012(6) 0.0142(6) 0.0001(6)
N2 0.0365(8) 0.0366(7) 0.0377(7) 0.0038(5) 0.0071(6) -0.0014(6)
N3 0.0415(8) 0.0341(7) 0.0403(8) 0.0022(6) 0.0129(6) 0.0004(6)
O1 0.0507(9) 0.0702(10) 0.0674(10) 0.0255(8) 0.0202(7) -0.0072(7)
O2 0.0563(9) 0.0677(10) 0.0629(9) 0.0260(8) 0.0228(7) 0.0084(7)
C30 0.0732(16) 0.0682(15) 0.0722(15) 0.0186(12) 0.0376(13) -0.0106(12)

loop_
_atom_type_symbol
_atom_type_description
_atom_type_scat_dispersion_real
_atom_type_scat_dispersion_imag
_atom_type_scat_source
C C 0.0181 0.0091 'International Tables Vol C Tables 4.2.6.8 and 6.1.1.4'
H H 0.0000 0.0000 'International Tables Vol C Tables 4.2.6.8 and 6.1.1.4'
B B 0.0090 0.0039 'International Tables Vol C Tables 4.2.6.8 and 6.1.1.4'
N N 0.0311 0.0180 'International Tables Vol C Tables 4.2.6.8 and 6.1.1.4'
O O 0.0492 0.0322 'International Tables Vol C Tables 4.2.6.8 and 6.1.1.4'

loop_
_geom_angle_atom_site_label_1
_geom_angle_atom_site_label_2
_geom_angle_atom_site_label_3
_geom_angle
_geom_angle_site_symmetry_1
_geom_angle_site_symmetry_3
_geom_angle_publ_flag
C2 C1 C6 115.20(17) . . ?
C2 C1 B1 125.25(16) . . ?
C6 C1 B1 119.47(17) . . ?
C3 C2 C1 122.09(19) . . ?
C3 C2 H2 119.0 . . ?
C1 C2 H2 119.0 . . ?
C4 C3 C2 120.7(2) . . ?
C4 C3 H3 119.6 . . ?
C2 C3 H3 119.6 . . ?
C3 C4 C5 119.01(19) . . ?
C3 C4 H4 120.5 . . ?
C5 C4 H4 120.5 . . ?
C4 C5 C6 120.1(2) . . ?
C4 C5 H5 120.0 . . ?
C6 C5 H5 120.0 . . ?
C5 C6 C1 122.9(2) . . ?
C5 C6 H6 118.6 . . ?
C1 C6 H6 118.6 . . ?
C8 C7 C12 116.48(19) . . ?
C8 C7 B1 123.52(17) . . ?
C12 C7 B1 119.76(17) . . ?
C7 C8 C9 122.1(2) . . ?
C7 C8 H8 119.0 . . ?
C9 C8 H8 119.0 . . ?
C10 C9 C8 120.0(2) . . ?
C10 C9 H9 120.0 . . ?
C8 C9 H9 120.0 . . ?
C9 C10 C11 119.6(2) . . ?
C9 C10 H10 120.2 . . ?
C11 C10 H10 120.2 . . ?
C10 C11 C12 120.2(3) . . ?
C10 C11 H11 119.9 . . ?
C12 C11 H11 119.9 . . ?
C11 C12 C7 121.6(2) . . ?
C11 C12 H12 119.2 . . ?
C7 C12 H12 119.2 . . ?
N2 C13 C14 129.17(18) . . ?
N2 C13 C18 110.32(16) . . ?
C14 C13 C18 120.50(18) . . ?
C15 C14 C13 117.3(2) . . ?
C15 C14 H14 121.4 . . ?
C13 C14 H14 121.4 . . ?
C14 C15 C16 122.6(2) . . ?
C14 C15 H15 118.7 . . ?
C16 C15 H15 118.7 . . ?
C17 C16 C15 120.6(2) . . ?
C17 C16 H16 119.7 . . ?
C15 C16 H16 119.7 . . ?
C16 C17 C18 118.1(2) . . ?
C16 C17 H17 120.9 . . ?
C18 C17 H17 120.9 . . ?
C17 C18 C13 120.88(18) . . ?
C17 C18 C19 133.24(18) . . ?
C13 C18 C19 105.88(16) . . ?
C27 C19 C20 117.29(16) . . ?
C27 C19 C18 137.36(17) . . ?
C20 C19 C18 105.35(15) . . ?
N2 C20 C21 126.41(16) . . ?
N2 C20 C19 112.22(16) . . ?
C21 C20 C19 121.37(16) . . ?
N3 C21 C20 120.91(16) . . ?
N3 C21 C22 120.19(16) . . ?
C20 C21 C22 118.79(15) . . ?
N1 C22 C23 120.29(16) . . ?
N1 C22 C21 117.59(15) . . ?
C23 C22 C21 122.08(16) . . ?
C24 C23 C22 120.33(18) . . ?
C24 C23 H23 119.8 . . ?
C22 C23 H23 119.8 . . ?
C23 C24 C25 119.10(19) . . ?
C23 C24 H24 120.5 . . ?
C25 C24 H24 120.5 . . ?
C26 C25 C24 118.75(19) . . ?
C26 C25 H25 120.6 . . ?
C24 C25 H25 120.6 . . ?
N1 C26 C25 122.98(18) . . ?
N1 C26 H26 118.5 . . ?
C25 C26 H26 118.5 . . ?
C19 C27 C28 117.58(17) . . ?
C19 C27 H27 121.2 . . ?
C28 C27 H27 121.2 . . ?
N3 C28 C27 125.00(16) . . ?
N3 C28 C29 115.42(16) . . ?
C27 C28 C29 119.57(17) . . ?
O2 C29 O1 123.98(18) . . ?
O2 C29 C28 125.30(18) . . ?
O1 C29 C28 110.71(17) . . ?
N2 B1 C7 109.75(15) . . ?
N2 B1 C1 110.14(14) . . ?
C7 B1 C1 116.00(14) . . ?
N2 B1 N1 104.60(13) . . ?
C7 B1 N1 110.21(14) . . ?
C1 B1 N1 105.47(14) . . ?
C26 N1 C22 118.55(16) . . ?
C26 N1 B1 115.88(15) . . ?
C22 N1 B1 124.51(14) . . ?
C20 N2 C13 106.22(15) . . ?
C20 N2 B1 120.61(14) . . ?
C13 N2 B1 131.37(15) . . ?
C21 N3 C28 117.82(16) . . ?
C29 O1 C30 116.50(19) . . ?
O1 C30 H30A 109.5 . . ?
O1 C30 H30B 109.5 . . ?
H30A C30 H30B 109.5 . . ?
O1 C30 H30C 109.5 . . ?
H30A C30 H30C 109.5 . . ?
H30B C30 H30C 109.5 . . ?

loop_
_geom_bond_atom_site_label_1
_geom_bond_atom_site_label_2
_geom_bond_distance
_geom_bond_site_symmetry_2
_geom_bond_publ_flag
C1 C2 1.397(3) . ?
C1 C6 1.399(3) . ?
C1 B1 1.622(3) . ?
C2 C3 1.395(3) . ?
C2 H2 0.9300 . ?
C3 C4 1.364(3) . ?
C3 H3 0.9300 . ?
C4 C5 1.380(4) . ?
C4 H4 0.9300 . ?
C5 C6 1.383(3) . ?
C5 H5 0.9300 . ?
C6 H6 0.9300 . ?
C7 C8 1.388(3) . ?
C7 C12 1.401(3) . ?
C7 B1 1.615(3) . ?
C8 C9 1.390(3) . ?
C8 H8 0.9300 . ?
C9 C10 1.370(4) . ?
C9 H9 0.9300 . ?
C10 C11 1.377(4) . ?
C10 H10 0.9300 . ?
C11 C12 1.385(3) . ?
C11 H11 0.9300 . ?
C12 H12 0.9300 . ?
C13 N2 1.394(2) . ?
C13 C14 1.401(3) . ?
C13 C18 1.418(3) . ?
C14 C15 1.377(3) . ?
C14 H14 0.9300 . ?
C15 C16 1.396(4) . ?
C15 H15 0.9300 . ?
C16 C17 1.385(3) . ?
C16 H16 0.9300 . ?
C17 C18 1.392(3) . ?
C17 H17 0.9300 . ?
C18 C19 1.442(3) . ?
C19 C27 1.388(3) . ?
C19 C20 1.408(2) . ?
C20 N2 1.360(2) . ?
C20 C21 1.394(2) . ?
C21 N3 1.337(2) . ?
C21 C22 1.468(2) . ?
C22 N1 1.370(2) . ?
C22 C23 1.390(3) . ?
C23 C24 1.368(3) . ?
C23 H23 0.9300 . ?
C24 C25 1.390(3) . ?
C24 H24 0.9300 . ?
C25 C26 1.369(3) . ?
C25 H25 0.9300 . ?
C26 N1 1.346(2) . ?
C26 H26 0.9300 . ?
C27 C28 1.397(3) . ?
C27 H27 0.9300 . ?
C28 N3 1.345(2) . ?
C28 C29 1.502(3) . ?
C29 O2 1.199(2) . ?
C29 O1 1.336(2) . ?
B1 N2 1.556(2) . ?
B1 N1 1.645(2) . ?
O1 C30 1.435(3) . ?
C30 H30A 0.9600 . ?
C30 H30B 0.9600 . ?
C30 H30C 0.9600 . ?
